data_4113872
loop_
_publ_author_name
'Takashi Otani'
'Jun Takayama'
'Yoshiaki Sugihara'
'Akihiko Ishii'
'Juzo Nakayama'

_publ_contact_author_address
;
Department of Chemistry, Faculty of Science, Saitama University
Saitama, Saitama 338-8570, Japan
;
_publ_contact_author_email nakaj@post.saitama-u.ac.jp
_publ_contact_author_fax +81-48-858-3700
_publ_contact_author_name 'Dr. Juzo Nakayama'
_publ_contact_author_phone +81-48-858-3390
_publ_section_title
;
 \p-Face-Selective Diels-Alder Reactions of 3,4-Di-tert-butylthiophene
 1-Oxide and 1-Imide and Formation of 1,2-Thiazetidines
;
_journal_name_full 'Journal of the American Chemical Society'
_journal_page_first 8255
_journal_page_last 8263
_journal_paper_doi 10.1021/ja029867i
_journal_volume 125
_journal_year 2003
_chemical_compound_source 'Local laboratory'
_chemical_formula_moiety 'C16 H22 O4 S '
_chemical_formula_sum 'C16 H22 O4 S'
_chemical_formula_weight 310.412
_chemical_name_systematic
;
 ?
;
_space_group_IT_number 85
_symmetry_cell_setting tetragonal
_symmetry_space_group_name_Hall '-P 4a'
_symmetry_space_group_name_H-M 'P 4/n :2'
_audit_creation_method maXus
_cell_angle_alpha 90.00
_cell_angle_beta 90.00
_cell_angle_gamma 90.00
_cell_formula_units_Z 16
_cell_length_a 21.4715(12)
_cell_length_b 21.4715(12)
_cell_length_c 15.3680(11)
_cell_measurement_temperature 153
_cell_volume 7085.0(8)
_computing_cell_refinement 'HKL Scalepack'
_computing_data_collection 'DIP Image plate'
_computing_data_reduction 'maXus (Mackay et al., 1999)'
_computing_structure_refinement 'SHELXL-97 (Sheldrick, 1997)'
_diffrn_measured_fraction_theta_full 0.927
_diffrn_measured_fraction_theta_max 0.927
_diffrn_measurement_device 'DIP Image plate'
_diffrn_measurement_method IP
_diffrn_radiation_source 'fine-focus sealed tube'
_diffrn_radiation_type ' MoK\a'
_diffrn_radiation_wavelength_id all
_diffrn_reflns_av_R_equivalents 0.114
_diffrn_reflns_limit_h_max 27
_diffrn_reflns_limit_h_min 0
_diffrn_reflns_limit_k_max 27
_diffrn_reflns_limit_k_min 0
_diffrn_reflns_limit_l_max 19
_diffrn_reflns_limit_l_min 0
_diffrn_reflns_number 7634
_diffrn_reflns_theta_full 27.27
_diffrn_reflns_theta_max 27.27
_diffrn_reflns_theta_min 0.00
_exptl_absorpt_coefficient_mu 0.194
_exptl_absorpt_correction_T_max 0.968
_exptl_absorpt_correction_T_min 0.730
_exptl_absorpt_correction_type multi-scan
_exptl_absorpt_process_details
;
multi-scan from symmetry-related measurements
 Sortav (Blessing 1995)
;
_exptl_crystal_colour Colourless
_exptl_crystal_density_diffrn 1.164
_exptl_crystal_description Cube
_refine_diff_density_max 1.711
_refine_diff_density_min -0.294
_refine_diff_density_rms 0.111
_refine_ls_extinction_coef 0.0032(4)
_refine_ls_extinction_expression Fc^*^=kFc[1+0.001xFc^2^\l^3^/sin(2\q)]^-1/4^
_refine_ls_extinction_method SHELXL
_refine_ls_goodness_of_fit_ref 1.038
_refine_ls_hydrogen_treatment refxyz
_refine_ls_matrix_type full
_refine_ls_number_parameters 380
_refine_ls_number_reflns 7374
_refine_ls_number_restraints 0
_refine_ls_restrained_S_all 1.038
_refine_ls_R_factor_all 0.2258
_refine_ls_R_factor_gt 0.0991
_refine_ls_shift/su_max 0.000
_refine_ls_shift/su_mean 0.000
_refine_ls_structure_factor_coef Fsqd
_refine_ls_weighting_details 'calc w=1/[\s^2^(Fo^2^)+ (0.1000P)^2^+1.3000P] where P=(Fo^2^+2Fc^2^)/3'
_refine_ls_weighting_scheme calc
_refine_ls_wR_factor_gt 0.2441
_refine_ls_wR_factor_ref 0.2741
_reflns_number_gt 2620
_reflns_number_total 7374
_reflns_threshold_expression >2sigma(I)
_cod_data_source_file ja029867isi20021221_041534.cif
_cod_data_source_block global
_cod_original_sg_symbol_H-M 'P 4/n '
_cod_original_formula_sum 'C16 H22 O4 S '
_cod_database_code 4113872

loop_
_symmetry_equiv_pos_as_xyz
+X,+Y,+Z
-X,-Y,-Z
'-X+ 1/2,-Y+ 1/2,+Z'
'+X+ 1/2,+Y+ 1/2,-Z'
'-Y+ 1/2,+X,+Z'
'+Y+ 1/2,-X,-Z'
'+Y,-X+ 1/2,+Z'
'-Y,+X+ 1/2,-Z'

loop_
_atom_site_label
_atom_site_type_symbol
_atom_site_fract_x
_atom_site_fract_y
_atom_site_fract_z
_atom_site_U_iso_or_equiv
_atom_site_adp_type
_atom_site_occupancy
_atom_site_symmetry_multiplicity
_atom_site_calc_flag
_atom_site_refinement_flags
S1 S 0.25609(6) 0.03032(7) 0.39930(10) 0.0540(5) Uani 1 1 d .
S2 S 0.38994(7) 0.08579(7) 0.09830(11) 0.0543(5) Uani 1 1 d .
O3 O 0.19732(18) 0.0140(2) 0.0327(3) 0.0663(12) Uani 1 1 d .
C4 C 0.1757(2) 0.0106(3) 0.5164(4) 0.0470(14) Uani 1 1 d .
C5 C 0.3400(2) 0.0756(3) 0.0035(4) 0.0479(14) Uani 1 1 d .
O6 O 0.28298(18) 0.0764(2) 0.3389(3) 0.0682(13) Uani 1 1 d .
C7 C 0.2073(3) 0.0684(2) 0.4818(4) 0.0488(15) Uani 1 1 d .
C8 C 0.3378(3) 0.0252(2) 0.1381(4) 0.0511(15) Uani 1 1 d .
C9 C 0.2239(3) 0.0631(4) -0.0112(5) 0.0648(19) Uani 1 1 d .
O10 O 0.2049(2) 0.0772(3) -0.0817(3) 0.0928(17) Uani 1 1 d .
C11 C 0.1586(2) -0.0258(3) 0.4487(4) 0.0488(15) Uani 1 1 d .
C12 C 0.2752(3) 0.0899(3) 0.0409(4) 0.0518(15) Uani 1 1 d .
O13 O 0.37620(18) 0.14659(17) 0.1400(3) 0.0641(12) Uani 1 1 d .
O14 O 0.0421(2) 0.0478(3) 0.2927(4) 0.0951(18) Uani 1 1 d .
C15 C 0.2723(2) 0.0561(2) 0.1272(4) 0.0463(15) Uani 1 1 d .
O16 O 0.2021(2) -0.0279(2) 0.1640(3) 0.0826(15) Uani 1 1 d .
C17 C 0.1469(2) 0.0686(3) 0.3476(4) 0.0521(16) Uani 1 1 d .
C18 C 0.3517(2) 0.0059(3) -0.0104(4) 0.0521(16) Uani 1 1 d .
C19 C 0.1322(3) -0.0918(3) 0.4369(5) 0.0607(17) Uani 1 1 d .
C20 C 0.3498(2) -0.0225(3) 0.0687(4) 0.0507(15) Uani 1 1 d .
O21 O 0.0547(2) 0.0907(2) 0.4249(4) 0.0740(14) Uani 1 1 d .
C22 C 0.0763(3) 0.0665(3) 0.3474(6) 0.071(2) Uani 1 1 d .
C23 C 0.1781(3) 0.0063(3) 0.3645(4) 0.0530(16) Uani 1 1 d .
C24 C 0.3651(3) -0.0164(3) -0.1033(5) 0.0674(19) Uani 1 1 d .
O25 O 0.0915(2) 0.1460(2) 0.5357(4) 0.0866(16) Uani 1 1 d .
C26 C 0.1618(3) 0.1069(3) 0.4257(4) 0.0539(16) Uani 1 1 d .
C27 C 0.2219(3) 0.0100(3) 0.1148(4) 0.0577(16) Uani 1 1 d .
C28 C 0.1696(3) 0.0034(3) 0.6163(4) 0.0611(17) Uani 1 1 d .
C29 C 0.1026(3) 0.1195(3) 0.4706(5) 0.0603(18) Uani 1 1 d .
C30 C 0.1043(3) -0.0019(4) 0.6447(5) 0.088(2) Uani 1 1 d .
C31 C 0.3462(6) -0.1406(4) 0.0400(7) 0.168(5) Uani 1 1 d .
C32 C 0.3134(4) -0.0570(5) -0.1381(6) 0.127(4) Uani 1 1 d .
C33 C 0.2106(4) -0.0541(4) 0.6468(5) 0.097(3) Uani 1 1 d .
C34 C 0.4354(4) -0.0953(4) 0.1116(6) 0.118(3) Uani 1 1 d .
C35 C 0.3639(5) 0.0381(5) -0.1691(5) 0.124(3) Uani 1 1 d .
C36 C 0.3645(4) -0.0885(3) 0.0992(5) 0.075(2) Uani 1 1 d .
C37 C 0.3407(4) -0.0996(4) 0.1906(7) 0.119(3) Uani 1 1 d .
C38 C 0.0811(6) -0.0898(5) 0.3754(9) 0.212(8) Uani 1 1 d .
C42 C 0.1090(6) -0.1244(4) 0.5150(7) 0.159(5) Uani 1 1 d .
C48 C 0.4288(4) -0.0432(5) -0.1117(6) 0.127(4) Uani 1 1 d .
C49 C 0.1971(4) 0.0601(4) 0.6633(5) 0.103(3) Uani 1 1 d .
C50 C 0.1785(5) -0.1309(4) 0.4001(11) 0.243(10) Uani 1 1 d .
H5 H 0.3465 0.1001 -0.0479 0.057 Uiso 1 1 d R
H7 H 0.2254 0.0906 0.5298 0.059 Uiso 1 1 d R
H8 H 0.3416 0.0101 0.1966 0.061 Uiso 1 1 d R
H12 H 0.2691 0.1341 0.0455 0.062 Uiso 1 1 d R
H15 H 0.2635 0.0854 0.1727 0.056 Uiso 1 1 d R
H17 H 0.1618 0.0851 0.2935 0.063 Uiso 1 1 d R
H23 H 0.1719 -0.0221 0.3170 0.064 Uiso 1 1 d R
H26 H 0.1807 0.1454 0.4080 0.065 Uiso 1 1 d R
H30A H 0.1026 -0.0064 0.7068 0.106 Uiso 1 1 d R
H30B H 0.0851 -0.0373 0.6177 0.106 Uiso 1 1 d R
H30C H 0.0825 0.0353 0.6280 0.106 Uiso 1 1 d R
H31A H 0.3572 -0.1799 0.0655 0.202 Uiso 1 1 d R
H31B H 0.3668 -0.1363 -0.0152 0.202 Uiso 1 1 d R
H31C H 0.3020 -0.1388 0.0316 0.202 Uiso 1 1 d R
H32A H 0.3230 -0.0703 -0.1962 0.153 Uiso 1 1 d R
H32B H 0.2751 -0.0338 -0.1385 0.153 Uiso 1 1 d R
H32C H 0.3089 -0.0927 -0.1011 0.153 Uiso 1 1 d R
H33A H 0.2072 -0.0589 0.7087 0.116 Uiso 1 1 d R
H33B H 0.2534 -0.0471 0.6315 0.116 Uiso 1 1 d R
H33C H 0.1960 -0.0913 0.6187 0.116 Uiso 1 1 d R
H34A H 0.4460 -0.1363 0.1315 0.141 Uiso 1 1 d R
H34B H 0.4496 -0.0651 0.1531 0.141 Uiso 1 1 d R
H34C H 0.4550 -0.0877 0.0564 0.141 Uiso 1 1 d R
H35A H 0.3724 0.0233 -0.2269 0.149 Uiso 1 1 d R
H35B H 0.3953 0.0676 -0.1525 0.149 Uiso 1 1 d R
H35C H 0.3238 0.0578 -0.1679 0.149 Uiso 1 1 d R
H37A H 0.3504 -0.1413 0.2087 0.142 Uiso 1 1 d R
H37B H 0.2964 -0.0936 0.1918 0.142 Uiso 1 1 d R
H37C H 0.3603 -0.0705 0.2294 0.142 Uiso 1 1 d R
H38A H 0.0636 -0.1305 0.3673 0.255 Uiso 1 1 d R
H38B H 0.0932 -0.0730 0.3200 0.255 Uiso 1 1 d R
H38C H 0.0507 -0.0631 0.4019 0.255 Uiso 1 1 d R
H42A H 0.0937 -0.1648 0.4989 0.191 Uiso 1 1 d R
H42B H 0.0756 -0.1001 0.5387 0.191 Uiso 1 1 d R
H42C H 0.1413 -0.1288 0.5578 0.191 Uiso 1 1 d R
H48A H 0.4362 -0.0570 -0.1702 0.153 Uiso 1 1 d R
H48B H 0.4326 -0.0779 -0.0726 0.153 Uiso 1 1 d R
H48C H 0.4588 -0.0119 -0.0965 0.153 Uiso 1 1 d R
H49A H 0.1932 0.0545 0.7251 0.123 Uiso 1 1 d R
H49B H 0.1743 0.0964 0.6458 0.123 Uiso 1 1 d R
H49C H 0.2403 0.0652 0.6486 0.123 Uiso 1 1 d R
H50A H 0.1633 -0.1726 0.3918 0.291 Uiso 1 1 d R
H50B H 0.2129 -0.1315 0.4401 0.291 Uiso 1 1 d R
H50C H 0.1921 -0.1143 0.3453 0.291 Uiso 1 1 d R

loop_
_atom_site_aniso_label
_atom_site_aniso_U_11
_atom_site_aniso_U_22
_atom_site_aniso_U_33
_atom_site_aniso_U_23
_atom_site_aniso_U_13
_atom_site_aniso_U_12
S1 0.0424(8) 0.0710(10) 0.0485(10) 0.0064(8) 0.0021(7) -0.0046(7)
S2 0.0486(9) 0.0586(9) 0.0557(11) -0.0071(8) -0.0032(8) -0.0093(7)
O3 0.052(2) 0.086(3) 0.061(3) -0.015(3) -0.003(2) -0.009(2)
C4 0.039(3) 0.053(3) 0.048(4) 0.009(3) -0.003(3) 0.000(3)
C5 0.047(3) 0.055(4) 0.041(4) 0.000(3) 0.005(3) -0.006(3)
O6 0.058(3) 0.095(3) 0.052(3) 0.015(2) 0.006(2) -0.021(2)
C7 0.056(3) 0.051(3) 0.040(4) 0.005(3) -0.005(3) 0.000(3)
C8 0.060(4) 0.052(3) 0.042(4) 0.000(3) -0.008(3) -0.005(3)
C9 0.048(4) 0.090(5) 0.057(5) -0.009(4) -0.001(4) 0.017(4)
O10 0.080(3) 0.134(5) 0.065(4) 0.004(3) -0.022(3) 0.018(3)
C11 0.040(3) 0.059(4) 0.048(4) 0.002(3) -0.005(3) -0.002(3)
C12 0.053(4) 0.054(3) 0.049(4) 0.001(3) -0.001(3) 0.008(3)
O13 0.072(3) 0.051(2) 0.069(3) -0.016(2) 0.000(2) -0.012(2)
O14 0.062(3) 0.128(4) 0.096(4) 0.022(3) -0.031(3) -0.017(3)
C15 0.040(3) 0.049(3) 0.050(4) -0.009(3) -0.003(3) -0.002(3)
O16 0.080(3) 0.093(4) 0.075(4) 0.005(3) 0.013(3) -0.026(3)
C17 0.042(3) 0.069(4) 0.046(4) 0.018(3) -0.004(3) -0.011(3)
C18 0.038(3) 0.063(4) 0.055(4) -0.008(3) 0.001(3) 0.003(3)
C19 0.061(4) 0.053(4) 0.067(5) 0.008(3) -0.006(4) -0.010(3)
C20 0.047(3) 0.047(3) 0.058(4) -0.004(3) -0.007(3) 0.005(3)
O21 0.056(3) 0.077(3) 0.088(4) 0.020(3) 0.009(3) 0.014(2)
C22 0.061(5) 0.070(5) 0.083(6) 0.034(4) -0.006(4) 0.000(4)
C23 0.053(3) 0.068(4) 0.037(4) 0.001(3) -0.008(3) -0.012(3)
C24 0.055(4) 0.093(5) 0.054(4) -0.018(4) 0.006(3) -0.001(3)
O25 0.104(4) 0.071(3) 0.085(4) 0.001(3) 0.016(3) 0.028(3)
C26 0.053(3) 0.048(3) 0.062(4) 0.014(3) 0.004(3) -0.004(3)
C27 0.059(4) 0.070(4) 0.044(5) -0.004(4) 0.002(3) 0.002(3)
C28 0.060(4) 0.079(5) 0.044(4) 0.009(3) 0.002(3) 0.008(3)
C29 0.066(5) 0.044(4) 0.071(5) 0.013(4) -0.004(4) 0.009(3)
C30 0.069(5) 0.112(6) 0.084(6) 0.025(5) 0.025(4) 0.009(4)
C31 0.283(15) 0.062(5) 0.160(11) 0.008(6) -0.086(10) -0.028(7)
C32 0.122(7) 0.179(9) 0.080(7) -0.057(6) -0.017(6) -0.038(7)
C33 0.094(6) 0.126(7) 0.070(6) 0.038(5) -0.013(5) 0.013(5)
C34 0.133(8) 0.130(7) 0.090(7) 0.016(6) -0.004(6) 0.074(6)
C35 0.173(10) 0.148(9) 0.051(6) -0.008(6) 0.019(6) 0.014(7)
C36 0.091(5) 0.055(4) 0.079(6) -0.003(4) -0.020(5) 0.007(4)
C37 0.123(7) 0.076(5) 0.157(10) 0.048(6) 0.031(7) 0.024(5)
C38 0.256(15) 0.127(9) 0.254(15) 0.069(10) -0.181(13) -0.112(10)
C42 0.272(14) 0.092(6) 0.114(9) 0.014(6) -0.010(9) -0.090(8)
C48 0.095(6) 0.208(11) 0.079(7) -0.017(7) 0.023(5) 0.046(7)
C49 0.156(8) 0.109(6) 0.043(5) -0.010(4) -0.009(5) -0.003(6)
C50 0.163(11) 0.072(6) 0.49(3) -0.086(11) 0.175(15) -0.034(6)

loop_
_atom_type_symbol
_atom_type_description
_atom_type_scat_dispersion_real
_atom_type_scat_dispersion_imag
_atom_type_scat_source
C C 0.0033 0.0016 'International Tables Vol C Tables 4.2.6.8 and 6.1.1.4'
H H 0.0000 0.0000 'International Tables Vol C Tables 4.2.6.8 and 6.1.1.4'
O O 0.0106 0.0060 'International Tables Vol C Tables 4.2.6.8 and 6.1.1.4'
S S 0.1246 0.1234 'International Tables Vol C Tables 4.2.6.8 and 6.1.1.4'

loop_
_diffrn_radiation_wavelength
0.71073

loop_
_geom_angle_atom_site_label_1
_geom_angle_atom_site_label_2
_geom_angle_atom_site_label_3
_geom_angle
O6 S1 C23 111.3(3)
O6 S1 C7 111.1(3)
C23 S1 C7 78.8(3)
O13 S2 C5 109.5(3)
O13 S2 C8 111.2(3)
C5 S2 C8 79.7(3)
C27 O3 C9 109.9(5)
C11 C4 C7 109.1(5)
C11 C4 C28 132.9(5)
C7 C4 C28 118.0(5)
C18 C5 C12 113.3(4)
C18 C5 S2 97.6(4)
C12 C5 S2 102.1(4)
C4 C7 C26 110.6(4)
C4 C7 S1 97.7(4)
C26 C7 S1 102.3(4)
C20 C8 C15 111.6(5)
C20 C8 S2 98.2(4)
C15 C8 S2 102.4(4)
O10 C9 O3 119.8(7)
O10 C9 C12 130.3(7)
O3 C9 C12 109.9(6)
C4 C11 C23 108.4(5)
C4 C11 C19 136.5(6)
C23 C11 C19 114.7(5)
C9 C12 C15 105.0(5)
C9 C12 C5 113.2(5)
C15 C12 C5 105.6(4)
C27 C15 C12 103.8(5)
C27 C15 C8 112.9(5)
C12 C15 C8 105.1(4)
C26 C17 C22 103.5(6)
C26 C17 C23 104.7(5)
C22 C17 C23 114.6(5)
C20 C18 C5 108.0(5)
C20 C18 C24 134.3(6)
C5 C18 C24 117.7(6)
C50 C19 C38 106.8(10)
C50 C19 C42 106.3(8)
C38 C19 C42 106.8(8)
C50 C19 C11 109.5(6)
C38 C19 C11 109.2(6)
C42 C19 C11 117.8(6)
C18 C20 C8 109.5(5)
C18 C20 C36 133.2(6)
C8 C20 C36 116.8(6)
C22 O21 C29 110.7(6)
O14 C22 O21 122.0(7)
O14 C22 C17 129.1(8)
O21 C22 C17 108.9(7)
C17 C23 C11 115.0(5)
C17 C23 S1 101.9(4)
C11 C23 S1 97.5(4)
C48 C24 C32 114.9(7)
C48 C24 C18 112.0(6)
C32 C24 C18 111.9(6)
C48 C24 C35 104.5(7)
C32 C24 C35 101.1(7)
C18 C24 C35 111.8(6)
C29 C26 C17 107.0(5)
C29 C26 C7 112.5(5)
C17 C26 C7 106.9(5)
O16 C27 O3 119.4(6)
O16 C27 C15 129.6(6)
O3 C27 C15 111.0(6)
C30 C28 C49 106.7(6)
C30 C28 C4 112.5(6)
C49 C28 C4 110.8(5)
C30 C28 C33 112.4(6)
C49 C28 C33 105.3(6)
C4 C28 C33 108.9(5)
O25 C29 O21 119.7(7)
O25 C29 C26 131.5(7)
O21 C29 C26 108.7(6)
C31 C36 C37 111.0(8)
C31 C36 C20 116.9(6)
C37 C36 C20 111.2(6)
C31 C36 C34 105.3(8)
C37 C36 C34 101.8(7)
C20 C36 C34 109.3(6)
C18 C5 H5 113.4
C12 C5 H5 109.3
S2 C5 H5 120.5
C4 C7 H7 108.6
C26 C7 H7 114.7
S1 C7 H7 121.5
C20 C8 H8 114.8
C15 C8 H8 108.7
S2 C8 H8 120.2
C9 C12 H12 108.9
C15 C12 H12 113.9
C5 C12 H12 110.3
C27 C15 H15 112.8
C12 C15 H15 109.3
C8 C15 H15 112.3
C26 C17 H17 114.9
C22 C17 H17 110.1
C23 C17 H17 109.0
C17 C23 H23 111.5
C11 C23 H23 108.7
S1 C23 H23 121.8
C29 C26 H26 109.8
C17 C26 H26 109.8
C7 C26 H26 110.7
C28 C30 H30A 109.7
C28 C30 H30B 109.9
H30A C30 H30B 109.5
C28 C30 H30C 108.7
H30A C30 H30C 109.5
H30B C30 H30C 109.5
C36 C31 H31A 110.1
C36 C31 H31B 110.1
H31A C31 H31B 109.5
C36 C31 H31C 108.2
H31A C31 H31C 109.5
H31B C31 H31C 109.5
C24 C32 H32A 110.1
C24 C32 H32B 109.4
H32A C32 H32B 109.5
C24 C32 H32C 108.9
H32A C32 H32C 109.5
H32B C32 H32C 109.5
C28 C33 H33A 109.4
C28 C33 H33B 109.7
H33A C33 H33B 109.5
C28 C33 H33C 109.3
H33A C33 H33C 109.5
H33B C33 H33C 109.5
C36 C34 H34A 111.1
C36 C34 H34B 109.3
H34A C34 H34B 109.5
C36 C34 H34C 107.9
H34A C34 H34C 109.5
H34B C34 H34C 109.5
C24 C35 H35A 110.6
C24 C35 H35B 108.3
H35A C35 H35B 109.5
C24 C35 H35C 109.6
H35A C35 H35C 109.5
H35B C35 H35C 109.5
C36 C37 H37A 110.1
C36 C37 H37B 109.3
H37A C37 H37B 109.5
C36 C37 H37C 109.0
H37A C37 H37C 109.5
H37B C37 H37C 109.5
C19 C38 H38A 110.8
C19 C38 H38B 112.6
H38A C38 H38B 109.5
C19 C38 H38C 104.9
H38A C38 H38C 109.5
H38B C38 H38C 109.5
C19 C42 H42A 109.6
C19 C42 H42B 107.7
H42A C42 H42B 109.5
C19 C42 H42C 111.1
H42A C42 H42C 109.5
H42B C42 H42C 109.5
C24 C48 H48A 110.7
C24 C48 H48B 108.9
H48A C48 H48B 109.5
C24 C48 H48C 108.8
H48A C48 H48C 109.5
H48B C48 H48C 109.5
C28 C49 H49A 109.4
C28 C49 H49B 108.4
H49A C49 H49B 109.5
C28 C49 H49C 110.5
H49A C49 H49C 109.5
H49B C49 H49C 109.5
C19 C50 H50A 111.4
C19 C50 H50B 107.0
H50A C50 H50B 109.5
C19 C50 H50C 110.0
H50A C50 H50C 109.5
H50B C50 H50C 109.5

loop_
_geom_bond_atom_site_label_1
_geom_bond_atom_site_label_2
_geom_bond_distance
S1 O6 1.474(4)
S1 C23 1.832(6)
S1 C7 1.836(6)
S2 O13 1.483(4)
S2 C5 1.822(6)
S2 C8 1.822(6)
O3 C27 1.370(7)
O3 C9 1.377(8)
C4 C11 1.352(8)
C4 C7 1.510(7)
C4 C28 1.549(8)
C5 C18 1.532(8)
C5 C12 1.537(7)
C7 C26 1.544(8)
C8 C20 1.502(8)
C8 C15 1.562(7)
C9 O10 1.197(7)
C9 C12 1.478(8)
C11 C23 1.525(8)
C11 C19 1.537(8)
C12 C15 1.513(8)
O14 C22 1.187(8)
C15 C27 1.480(8)
O16 C27 1.190(7)
C17 C26 1.490(8)
C17 C22 1.515(9)
C17 C23 1.518(8)
C18 C20 1.359(8)
C18 C24 1.533(9)
C19 C50 1.419(11)
C19 C38 1.449(10)
C19 C42 1.475(11)
C20 C36 1.527(9)
O21 C22 1.380(9)
O21 C29 1.389(8)
C24 C48 1.489(9)
C24 C32 1.511(9)
C24 C35 1.546(11)
O25 C29 1.175(7)
C26 C29 1.473(9)
C28 C30 1.473(8)
C28 C49 1.535(9)
C28 C33 1.589(9)
C31 C36 1.495(10)
C34 C36 1.541(10)
C36 C37 1.514(11)
C5 H5 0.9601
C7 H7 0.9598
C8 H8 0.9600
C12 H12 0.9599
C15 H15 0.9598
C17 H17 0.9600
C23 H23 0.9598
C26 H26 0.9600
C30 H30A 0.9599
C30 H30B 0.9599
C30 H30C 0.9600
C31 H31A 0.9599
C31 H31B 0.9601
C31 H31C 0.9600
C32 H32A 0.9600
C32 H32B 0.9598
C32 H32C 0.9599
C33 H33A 0.9599
C33 H33B 0.9599
C33 H33C 0.9600
C34 H34A 0.9603
C34 H34B 0.9601
C34 H34C 0.9600
C35 H35A 0.9601
C35 H35B 0.9601
C35 H35C 0.9599
C37 H37A 0.9600
C37 H37B 0.9599
C37 H37C 0.9600
C38 H38A 0.9598
C38 H38B 0.9601
C38 H38C 0.9598
C42 H42A 0.9601
C42 H42B 0.9600
C42 H42C 0.9600
C48 H48A 0.9600
C48 H48B 0.9601
C48 H48C 0.9599
C49 H49A 0.9601
C49 H49B 0.9597
C49 H49C 0.9601
C50 H50A 0.9600
C50 H50B 0.9600
C50 H50C 0.9600
